data_7231128
loop_
_publ_author_name
'Armentano, Donatella'
'Sanchis-Perucho, Adri\'an'
'Rojas-Dotti, Carlos'
'Mart\'inez-Lillo, Jos\'e'

_publ_section_title
;
 Halogen&#x22EF;halogen interactions in the self-assembly of
 one-dimensional 2,2&#x2032;-bipyrimidine-based CuIIReIV systems
;
_journal_issue 32
_journal_name_full CrystEngComm
_journal_page_first 4575
_journal_paper_doi 10.1039/C8CE00996A
_journal_volume 20
_journal_year 2018
_chemical_formula_sum 'C8 H7 Cl6 Cu N4 O0.5 Re'
_chemical_formula_weight 629.62
_space_group_crystal_system monoclinic
_space_group_IT_number 14
_space_group_name_Hall '-P 2ybc'
_space_group_name_H-M_alt 'P 1 21/c 1'
_symmetry_space_group_name_Hall '-P 2ybc'
_symmetry_space_group_name_H-M 'P 1 21/c 1'
_atom_sites_solution_hydrogens geom
_audit_creation_method SHELXL-2013
_audit_update_record
;
2018-06-13 deposited with the CCDC.
2018-07-13 downloaded from the CCDC.
;
_cell_angle_alpha 90
_cell_angle_beta 107.96(2)
_cell_angle_gamma 90
_cell_formula_units_Z 4
_cell_length_a 6.866(4)
_cell_length_b 23.629(15)
_cell_length_c 10.181(6)
_cell_measurement_reflns_used 3722
_cell_measurement_temperature 296(2)
_cell_measurement_theta_max 28.4
_cell_measurement_theta_min 2.7
_cell_volume 1571.2(16)
_computing_cell_refinement 'Bruker APEX'
_computing_data_collection 'Bruker APEX'
_computing_data_reduction 'Bruker SAINT'
_computing_molecular_graphics 'Bruker SHELXTL'
_computing_publication_material 'Bruker SHELXTL'
_computing_structure_refinement 'SHELXL-2013 (Sheldrick, 2013)'
_computing_structure_solution 'SHELXS-2013 (Sheldrick, 2013)'
_diffrn_ambient_temperature 296(2)
_diffrn_measured_fraction_theta_full 0.880
_diffrn_measured_fraction_theta_max 0.902
_diffrn_measurement_device_type 'CCD area detector'
_diffrn_measurement_method 'phi and omega scans'
_diffrn_radiation_type MoK\a
_diffrn_radiation_wavelength 0.71073
_diffrn_reflns_av_R_equivalents 0.0320
_diffrn_reflns_av_unetI/netI 0.0386
_diffrn_reflns_Laue_measured_fraction_full 0.880
_diffrn_reflns_Laue_measured_fraction_max 0.902
_diffrn_reflns_limit_h_max 8
_diffrn_reflns_limit_h_min -7
_diffrn_reflns_limit_k_max 27
_diffrn_reflns_limit_k_min -27
_diffrn_reflns_limit_l_max 12
_diffrn_reflns_limit_l_min -9
_diffrn_reflns_number 6678
_diffrn_reflns_point_group_measured_fraction_full 0.880
_diffrn_reflns_point_group_measured_fraction_max 0.902
_diffrn_reflns_theta_full 25.242
_diffrn_reflns_theta_max 25.000
_diffrn_reflns_theta_min 2.273
_diffrn_source 'fine-focus sealed tube'
_exptl_absorpt_coefficient_mu 10.065
_exptl_absorpt_correction_T_max 0.498
_exptl_absorpt_correction_T_min 0.378
_exptl_absorpt_correction_type multi-scan
_exptl_absorpt_process_details sadabs
_exptl_crystal_colour red
_exptl_crystal_density_diffrn 2.661
_exptl_crystal_description prism
_exptl_crystal_F_000 1172
_exptl_crystal_size_max 0.280
_exptl_crystal_size_mid 0.100
_exptl_crystal_size_min 0.080
_refine_diff_density_max 1.488
_refine_diff_density_min -1.089
_refine_diff_density_rms 0.193
_refine_ls_extinction_coef 0.0035(6)
_refine_ls_extinction_expression Fc^*^=kFc[1+0.001xFc^2^\l^3^/sin(2\q)]^-1/4^
_refine_ls_extinction_method SHELXL
_refine_ls_goodness_of_fit_ref 1.023
_refine_ls_hydrogen_treatment constr
_refine_ls_matrix_type full
_refine_ls_number_parameters 186
_refine_ls_number_reflns 2498
_refine_ls_number_restraints 0
_refine_ls_restrained_S_all 1.023
_refine_ls_R_factor_all 0.0422
_refine_ls_R_factor_gt 0.0373
_refine_ls_shift/su_max 0.002
_refine_ls_shift/su_mean 0.000
_refine_ls_structure_factor_coef Fsqd
_refine_ls_weighting_details 'w=1/[\s^2^(Fo^2^)+(0.1000P)^2^] where P=(Fo^2^+2Fc^2^)/3'
_refine_ls_weighting_scheme calc
_refine_ls_wR_factor_gt 0.1250
_refine_ls_wR_factor_ref 0.1287
_reflns_Friedel_coverage 0.000
_reflns_number_gt 2214
_reflns_number_total 2498
_reflns_threshold_expression 'I > 2\s(I)'
_cod_data_source_file c8ce00996a2.cif
_cod_data_source_block COMPOUND1
_cod_depositor_comments 'Adding full bibliography for 7231128--7231129.cif.'
_cod_original_cell_volume 1571.3(17)
_cod_original_formula_sum 'C8 H7 Cl6 Cu N4 O0.50 Re'
_cod_database_code 7231128
_shelx_space_group_comment
;
The symmetry employed for this shelxl refinement is uniquely defined
by the following loop, which should always be used as a source of
symmetry information in preference to the above space-group names.
They are only intended as comments.
;
_shelx_estimated_absorpt_t_min 0.165
_shelx_estimated_absorpt_t_max 0.500
_shelxl_version_number 2013-4

loop_
_space_group_symop_operation_xyz
'x, y, z'
'-x, y+1/2, -z+1/2'
'-x, -y, -z'
'x, -y-1/2, z-1/2'

loop_
_atom_site_label
_atom_site_type_symbol
_atom_site_fract_x
_atom_site_fract_y
_atom_site_fract_z
_atom_site_U_iso_or_equiv
_atom_site_adp_type
_atom_site_occupancy
_atom_site_site_symmetry_order
_atom_site_calc_flag
_atom_site_refinement_flags_posn
_atom_site_refinement_flags_adp
_atom_site_refinement_flags_occupancy
Re1 Re 0.41261(5) 0.68041(2) 0.05204(4) 0.0314(2) Uani 1 1 d . . .
Cu1 Cu 0.73486(15) 0.51528(5) 0.46077(11) 0.0336(3) Uani 1 1 d . . .
Cl1 Cl 0.6577(4) 0.65761(12) -0.0558(3) 0.0479(6) Uani 1 1 d . . .
Cl2 Cl 0.1465(4) 0.67590(11) -0.1518(3) 0.0497(7) Uani 1 1 d . . .
Cl3 Cl 0.4727(4) 0.77547(11) 0.0481(3) 0.0515(7) Uani 1 1 d . . .
Cl4 Cl 0.1882(4) 0.69126(13) 0.1821(3) 0.0498(7) Uani 1 1 d . . .
Cl5 Cl 0.9726(3) 0.51804(11) 0.6716(2) 0.0413(6) Uani 1 1 d . . .
Cl6 Cl 0.6201(3) 0.42924(10) 0.4880(3) 0.0385(5) Uani 1 1 d . . .
N1 N 0.7877(9) 0.5978(3) 0.4158(8) 0.0305(17) Uani 1 1 d . . .
N2 N 0.5332(9) 0.5213(3) 0.2610(7) 0.0269(16) Uani 1 1 d . . .
N3 N 0.3926(9) 0.5915(3) 0.0907(7) 0.0261(15) Uani 1 1 d . . .
N4 N 0.6512(10) 0.6679(3) 0.2466(8) 0.0305(17) Uani 1 1 d . . .
C1 C 0.9222(12) 0.6362(4) 0.4935(10) 0.036(2) Uani 1 1 d . . .
H1 H 1.0164 0.6252 0.5767 0.043 Uiso 1 1 calc R U .
C2 C 0.9187(14) 0.6912(4) 0.4492(12) 0.043(3) Uani 1 1 d . . .
H2 H 1.0085 0.7177 0.5034 0.051 Uiso 1 1 calc R U .
C3 C 0.7834(12) 0.7071(4) 0.3258(9) 0.033(2) Uani 1 1 d . . .
H3 H 0.7810 0.7443 0.2956 0.039 Uiso 1 1 calc R U .
C4 C 0.6609(10) 0.6160(4) 0.2985(9) 0.0269(18) Uani 1 1 d . . .
C5 C 0.5195(10) 0.5741(4) 0.2104(9) 0.0300(19) Uani 1 1 d . . .
C6 C 0.4097(12) 0.4826(4) 0.1822(10) 0.036(2) Uani 1 1 d . . .
H6 H 0.4139 0.4456 0.2137 0.043 Uiso 1 1 calc R U .
C7 C 0.2760(12) 0.4966(4) 0.0549(9) 0.032(2) Uani 1 1 d . . .
H7 H 0.1919 0.4692 -0.0001 0.038 Uiso 1 1 calc R U .
C8 C 0.2695(11) 0.5509(4) 0.0113(10) 0.033(2) Uani 1 1 d . . .
H8 H 0.1794 0.5607 -0.0743 0.040 Uiso 1 1 calc R U .
O1W O 0.019(5) 0.4198(19) -0.197(5) 0.203(16) Uiso 0.5 1 d . . P

loop_
_atom_site_aniso_label
_atom_site_aniso_U_11
_atom_site_aniso_U_22
_atom_site_aniso_U_33
_atom_site_aniso_U_23
_atom_site_aniso_U_13
_atom_site_aniso_U_12
Re1 0.0373(3) 0.0261(3) 0.0264(3) 0.00074(13) 0.00324(19) 0.00250(12)
Cu1 0.0363(5) 0.0328(8) 0.0252(7) 0.0030(5) -0.0001(4) -0.0037(4)
Cl1 0.0568(13) 0.0418(17) 0.0515(17) -0.0031(12) 0.0261(12) -0.0046(11)
Cl2 0.0537(14) 0.0461(19) 0.0366(17) 0.0036(11) -0.0049(12) 0.0053(10)
Cl3 0.0707(15) 0.0265(16) 0.0486(18) 0.0044(11) 0.0055(12) 0.0006(11)
Cl4 0.0488(13) 0.061(2) 0.0400(16) -0.0041(12) 0.0142(12) 0.0161(11)
Cl5 0.0387(10) 0.0555(18) 0.0240(13) 0.0008(10) 0.0013(9) 0.0030(9)
Cl6 0.0484(11) 0.0275(14) 0.0399(14) 0.0038(10) 0.0144(10) -0.0021(9)
N1 0.029(3) 0.035(5) 0.025(4) 0.002(3) 0.003(3) -0.001(3)
N2 0.028(3) 0.027(5) 0.022(4) 0.004(3) 0.003(3) 0.002(3)
N3 0.026(3) 0.028(5) 0.022(4) 0.000(3) 0.004(3) 0.001(3)
N4 0.033(4) 0.022(4) 0.033(5) 0.002(3) 0.005(3) -0.001(3)
C1 0.033(4) 0.037(6) 0.031(6) -0.007(4) 0.000(4) -0.006(4)
C2 0.043(5) 0.032(7) 0.048(7) -0.017(5) 0.006(5) -0.009(4)
C3 0.040(4) 0.028(6) 0.024(5) -0.005(4) 0.001(4) -0.002(4)
C4 0.023(3) 0.033(6) 0.022(5) 0.001(4) 0.005(3) 0.001(3)
C5 0.024(4) 0.032(6) 0.033(5) -0.004(4) 0.008(4) -0.003(3)
C6 0.034(4) 0.030(6) 0.048(7) -0.011(4) 0.020(4) -0.007(3)
C7 0.033(4) 0.032(6) 0.027(5) -0.010(4) 0.004(4) -0.007(3)
C8 0.024(4) 0.043(7) 0.027(5) -0.014(4) 0.000(3) -0.001(3)

loop_
_atom_type_symbol
_atom_type_description
_atom_type_scat_dispersion_real
_atom_type_scat_dispersion_imag
_atom_type_scat_source
C C 0.0033 0.0016 'International Tables Vol C Tables 4.2.6.8 and 6.1.1.4'
H H 0.0000 0.0000 'International Tables Vol C Tables 4.2.6.8 and 6.1.1.4'
N N 0.0061 0.0033 'International Tables Vol C Tables 4.2.6.8 and 6.1.1.4'
O O 0.0106 0.0060 'International Tables Vol C Tables 4.2.6.8 and 6.1.1.4'
Cl Cl 0.1484 0.1585 'International Tables Vol C Tables 4.2.6.8 and 6.1.1.4'
Cu Cu 0.3201 1.2651 'International Tables Vol C Tables 4.2.6.8 and 6.1.1.4'
Re Re -1.0185 7.2310 'International Tables Vol C Tables 4.2.6.8 and 6.1.1.4'

loop_
_geom_angle_atom_site_label_1
_geom_angle_atom_site_label_2
_geom_angle_atom_site_label_3
_geom_angle
_geom_angle_site_symmetry_3
N3 Re1 N4 76.8(3) .
N3 Re1 Cl3 170.2(2) .
N4 Re1 Cl3 93.5(2) .
N3 Re1 Cl2 92.40(19) .
N4 Re1 Cl2 169.2(2) .
Cl3 Re1 Cl2 97.29(10) .
N3 Re1 Cl4 84.99(18) .
N4 Re1 Cl4 86.7(2) .
Cl3 Re1 Cl4 93.23(11) .
Cl2 Re1 Cl4 92.13(12) .
N3 Re1 Cl1 87.53(18) .
N4 Re1 Cl1 87.0(2) .
Cl3 Re1 Cl1 93.34(10) .
Cl2 Re1 Cl1 92.97(11) .
Cl4 Re1 Cl1 171.11(10) .
N1 Cu1 N2 80.1(3) .
N1 Cu1 Cl6 169.81(19) .
N2 Cu1 Cl6 91.7(2) .
N1 Cu1 Cl5 93.4(2) .
N2 Cu1 Cl5 173.1(2) .
Cl6 Cu1 Cl5 95.03(10) .
N1 Cu1 Cl6 80.24(19) 3_666
N2 Cu1 Cl6 78.82(19) 3_666
Cl6 Cu1 Cl6 92.31(9) 3_666
Cl5 Cu1 Cl6 102.30(9) 3_666
C4 N1 C1 116.8(8) .
C4 N1 Cu1 113.5(6) .
C1 N1 Cu1 129.5(6) .
C6 N2 C5 116.7(8) .
C6 N2 Cu1 130.5(7) .
C5 N2 Cu1 112.6(6) .
C5 N3 C8 115.9(8) .
C5 N3 Re1 114.2(6) .
C8 N3 Re1 129.9(6) .
C4 N4 C3 116.5(8) .
C4 N4 Re1 114.9(6) .
C3 N4 Re1 128.5(7) .
N1 C1 C2 120.0(9) .
C3 C2 C1 120.0(9) .
C2 C3 N4 119.7(9) .
N1 C4 N4 126.9(8) .
N1 C4 C5 117.3(8) .
N4 C4 C5 115.7(8) .
N3 C5 N2 126.1(8) .
N3 C5 C4 118.2(8) .
N2 C5 C4 115.7(8) .
N2 C6 C7 121.2(9) .
C8 C7 C6 118.7(8) .
C7 C8 N3 121.3(8) .

loop_
_geom_bond_atom_site_label_1
_geom_bond_atom_site_label_2
_geom_bond_distance
_geom_bond_site_symmetry_2
Re1 N3 2.149(7) .
Re1 N4 2.166(8) .
Re1 Cl3 2.286(3) .
Re1 Cl2 2.306(3) .
Re1 Cl4 2.335(3) .
Re1 Cl1 2.338(3) .
Cu1 N1 2.061(8) .
Cu1 N2 2.083(7) .
Cu1 Cl6 2.228(3) .
Cu1 Cl5 2.261(3) .
Cu1 Cl6 2.952(3) 3_666
N1 C4 1.315(11) .
N1 C1 1.360(11) .
N2 C6 1.333(11) .
N2 C5 1.343(11) .
N3 C5 1.326(11) .
N3 C8 1.367(11) .
N4 C4 1.329(12) .
N4 C3 1.371(12) .
C1 C2 1.374(14) .
C2 C3 1.364(14) .
C4 C5 1.480(12) .
C6 C7 1.378(13) .
C7 C8 1.353(13) .
